data_7036268
loop_
_publ_author_name
'Lin, Chien-Nan'
'Huang, Chung-Yi'
'Yu, Chia-Chi'
'Chen, Yen-Ming'
'Ke, Wei-Ming'
'Wang, Guan-Jung'
'Lee, Gon-Ann'
'Shieh, Minghuey'

_publ_section_title
;
 Iron carbonyl cluster-incorporated Cu(i) NHC complexes in homocoupling of
 arylboronic acids: an effective [TeFe3(CO)9](2-) ligand.
;
_journal_issue 38
_journal_name_full 'Dalton transactions (Cambridge, England : 2003)'
_journal_page_first 16675
_journal_page_last 16679
_journal_paper_doi 10.1039/c5dt03242c
_journal_volume 44
_journal_year 2015
_chemical_formula_moiety 'C19 H14 Cu2 Fe3 N4 O9 Te'
_chemical_formula_sum 'C19 H14 Cu2 Fe3 N4 O9 Te'
_chemical_formula_weight 864.57
_chemical_name_systematic
;
 ?
;
_space_group_IT_number 2
_symmetry_cell_setting triclinic
_symmetry_space_group_name_Hall '-P 1'
_symmetry_space_group_name_H-M 'P -1'
_atom_sites_solution_hydrogens geom
_atom_sites_solution_primary direct
_atom_sites_solution_secondary difmap
_audit_creation_method SHELXL-97
_audit_update_record
;
2015-01-19 deposited with the CCDC.
2015-08-25 downloaded from the CCDC.
;
_cell_angle_alpha 75.7090(10)
_cell_angle_beta 81.2290(10)
_cell_angle_gamma 77.5560(10)
_cell_formula_units_Z 4
_cell_length_a 9.98860(10)
_cell_length_b 13.5547(2)
_cell_length_c 20.5089(3)
_cell_measurement_reflns_used 43807
_cell_measurement_temperature 200(2)
_cell_measurement_theta_max 25.028
_cell_measurement_theta_min 2.037
_cell_volume 2613.10(6)
_computing_cell_refinement 'HKL Scalepack (Otwinowski & Minor 1997)'
_computing_data_collection 'Collect (Nonius BV, 1997-2000)'
_computing_data_reduction 'HKL Denzo and Scalepack'
_computing_molecular_graphics 'Ortep-3 for Windows (Farrugia, 1997)'
_computing_publication_material 'WinGX publication routines (Farrugia, 1999)'
_computing_structure_refinement 'SHELXL-97 (Sheldrick, 1997)'
_computing_structure_solution 'SHELXS-86 (Sheldrick, 1986)'
_diffrn_ambient_temperature 200(2)
_diffrn_detector_area_resol_mean 9
_diffrn_measured_fraction_theta_full 0.997
_diffrn_measured_fraction_theta_max 0.997
_diffrn_measurement_device_type KappaCCD
_diffrn_measurement_method 'CCD rotation images, thick slices'
_diffrn_radiation_monochromator graphite
_diffrn_radiation_source 'fine-focus sealed tube'
_diffrn_radiation_type MoK\a
_diffrn_radiation_wavelength 0.71073
_diffrn_reflns_av_R_equivalents 0.0538
_diffrn_reflns_av_unetI/netI 0.0459
_diffrn_reflns_limit_h_max 11
_diffrn_reflns_limit_h_min -10
_diffrn_reflns_limit_k_max 16
_diffrn_reflns_limit_k_min -16
_diffrn_reflns_limit_l_max 24
_diffrn_reflns_limit_l_min -24
_diffrn_reflns_number 29796
_diffrn_reflns_theta_full 25.02
_diffrn_reflns_theta_max 25.02
_diffrn_reflns_theta_min 2.06
_exptl_absorpt_coefficient_mu 4.376
_exptl_absorpt_correction_T_max 0.6381
_exptl_absorpt_correction_T_min 0.4194
_exptl_absorpt_correction_type multi-scan
_exptl_absorpt_process_details 'SADABS, 2003'
_exptl_crystal_colour black
_exptl_crystal_density_diffrn 2.198
_exptl_crystal_density_method 'not measured'
_exptl_crystal_description prism
_exptl_crystal_F_000 1664
_exptl_crystal_size_max 0.27
_exptl_crystal_size_mid 0.17
_exptl_crystal_size_min 0.03
_refine_diff_density_max 1.038
_refine_diff_density_min -1.629
_refine_diff_density_rms 0.382
_refine_ls_extinction_method none
_refine_ls_goodness_of_fit_ref 1.094
_refine_ls_hydrogen_treatment constr
_refine_ls_matrix_type full
_refine_ls_number_parameters 685
_refine_ls_number_reflns 9193
_refine_ls_number_restraints 0
_refine_ls_restrained_S_all 1.094
_refine_ls_R_factor_all 0.0509
_refine_ls_R_factor_gt 0.0351
_refine_ls_shift/su_max 0.001
_refine_ls_shift/su_mean 0.000
_refine_ls_structure_factor_coef Fsqd
_refine_ls_weighting_details 'calc w=1/[\s^2^(Fo^2^)+(0.0688P)^2^+1.3076P] where P=(Fo^2^+2Fc^2^)/3'
_refine_ls_weighting_scheme calc
_refine_ls_wR_factor_gt 0.0977
_refine_ls_wR_factor_ref 0.1156
_reflns_number_gt 7628
_reflns_number_total 9193
_reflns_threshold_expression >2sigma(I)
_cod_data_source_file c5dt03242c2.cif
_cod_data_source_block 3
_cod_depositor_comments 'Adding full bibliography for 7036266--7036269.cif.'
_cod_database_code 7036268

loop_
_symmetry_equiv_pos_as_xyz
'x, y, z'
'-x, -y, -z'

loop_
_atom_site_label
_atom_site_type_symbol
_atom_site_fract_x
_atom_site_fract_y
_atom_site_fract_z
_atom_site_U_iso_or_equiv
_atom_site_adp_type
_atom_site_occupancy
_atom_site_symmetry_multiplicity
_atom_site_calc_flag
_atom_site_refinement_flags
Te1 Te -0.12466(4) 0.62296(3) 0.202863(18) 0.02897(11) Uani 1 1 d .
Te2 Te 0.72460(4) 0.11010(3) 0.689246(18) 0.02656(11) Uani 1 1 d .
Cu1 Cu 0.04042(7) 0.51386(5) 0.29719(3) 0.03036(17) Uani 1 1 d .
Cu2 Cu 0.28625(7) 0.50372(6) 0.23000(4) 0.03215(18) Uani 1 1 d .
Cu3 Cu 0.58478(7) -0.00818(5) 0.78852(3) 0.03030(17) Uani 1 1 d .
Cu4 Cu 0.36810(7) -0.01183(6) 0.73316(4) 0.03174(17) Uani 1 1 d .
Fe1 Fe 0.01324(8) 0.66756(6) 0.09176(4) 0.0305(2) Uani 1 1 d .
Fe2 Fe 0.07752(8) 0.48613(6) 0.17568(4) 0.02471(18) Uani 1 1 d .
Fe3 Fe 0.10580(8) 0.66611(6) 0.20699(4) 0.02447(18) Uani 1 1 d .
Fe4 Fe 0.60337(8) 0.16559(6) 0.58523(4) 0.02954(19) Uani 1 1 d .
Fe5 Fe 0.60568(8) -0.02120(6) 0.66492(4) 0.02475(18) Uani 1 1 d .
Fe6 Fe 0.46559(8) 0.15448(6) 0.70718(4) 0.02382(18) Uani 1 1 d .
O1 O -0.1871(5) 0.6369(4) 0.0118(3) 0.0652(15) Uani 1 1 d .
O2 O -0.0407(6) 0.8925(4) 0.0467(3) 0.0602(14) Uani 1 1 d .
O3 O 0.2662(5) 0.6274(4) 0.0016(2) 0.0595(14) Uani 1 1 d .
O4 O 0.3451(5) 0.4099(4) 0.1068(2) 0.0492(12) Uani 1 1 d .
O5 O -0.0570(5) 0.4069(4) 0.0880(2) 0.0513(12) Uani 1 1 d .
O6 O 0.0476(5) 0.2960(3) 0.2777(2) 0.0461(11) Uani 1 1 d .
O7 O 0.1893(5) 0.6558(3) 0.3392(2) 0.0479(12) Uani 1 1 d .
O8 O -0.0062(5) 0.8860(3) 0.2017(2) 0.0482(12) Uani 1 1 d .
O9 O 0.3661(5) 0.6962(4) 0.1246(2) 0.0553(13) Uani 1 1 d .
O10 O 0.5755(6) 0.3906(4) 0.5462(3) 0.0650(15) Uani 1 1 d .
O11 O 0.8264(5) 0.1337(5) 0.4775(2) 0.0675(16) Uani 1 1 d .
O12 O 0.3776(5) 0.1541(5) 0.5137(3) 0.0700(17) Uani 1 1 d .
O13 O 0.8415(5) -0.0977(4) 0.5753(3) 0.0559(13) Uani 1 1 d .
O14 O 0.4042(5) -0.0707(5) 0.5943(3) 0.0670(16) Uani 1 1 d .
O15 O 0.6431(6) -0.2249(3) 0.7583(2) 0.0635(15) Uani 1 1 d .
O16 O 0.3455(5) 0.1418(4) 0.8477(2) 0.0575(14) Uani 1 1 d .
O17 O 0.4609(5) 0.3731(3) 0.6987(3) 0.0529(13) Uani 1 1 d .
O18 O 0.2047(5) 0.1907(4) 0.6482(2) 0.0509(12) Uani 1 1 d .
N1 N -0.0879(5) 0.4489(4) 0.4374(2) 0.0335(11) Uani 1 1 d .
N2 N 0.1150(5) 0.3631(4) 0.4218(2) 0.0345(11) Uani 1 1 d .
N3 N 0.4663(5) 0.3901(4) 0.3367(3) 0.0381(12) Uani 1 1 d .
N4 N 0.5822(5) 0.4087(4) 0.2396(3) 0.0431(13) Uani 1 1 d .
N5 N 0.6643(5) -0.0512(4) 0.9284(2) 0.0309(11) Uani 1 1 d .
N6 N 0.5231(5) -0.1465(4) 0.9212(2) 0.0333(11) Uani 1 1 d .
N7 N 0.1953(5) -0.1197(4) 0.8478(2) 0.0335(11) Uani 1 1 d .
N8 N 0.1142(5) -0.1011(4) 0.7550(3) 0.0335(11) Uani 1 1 d .
C1 C -0.1070(7) 0.6472(5) 0.0427(3) 0.0444(16) Uani 1 1 d .
C2 C -0.0208(6) 0.8043(5) 0.0660(3) 0.0387(15) Uani 1 1 d .
C3 C 0.1675(7) 0.6403(5) 0.0382(3) 0.0406(15) Uani 1 1 d .
C4 C 0.2426(6) 0.4442(4) 0.1367(3) 0.0316(13) Uani 1 1 d .
C5 C -0.0049(6) 0.4418(5) 0.1213(3) 0.0358(14) Uani 1 1 d .
C6 C 0.0620(6) 0.3751(5) 0.2428(3) 0.0319(13) Uani 1 1 d .
C7 C 0.1519(6) 0.6492(4) 0.2898(3) 0.0320(13) Uani 1 1 d .
C8 C 0.0356(6) 0.8000(5) 0.2030(3) 0.0307(13) Uani 1 1 d .
C9 C 0.2647(6) 0.6799(4) 0.1563(3) 0.0355(14) Uani 1 1 d .
C10 C 0.5877(7) 0.3026(5) 0.5629(3) 0.0428(16) Uani 1 1 d .
C11 C 0.7419(7) 0.1425(5) 0.5211(3) 0.0437(16) Uani 1 1 d .
C12 C 0.4659(7) 0.1565(6) 0.5428(3) 0.0454(17) Uani 1 1 d .
C13 C 0.7484(6) -0.0655(5) 0.6100(3) 0.0380(14) Uani 1 1 d .
C14 C 0.4785(7) -0.0475(5) 0.6237(3) 0.0407(15) Uani 1 1 d .
C15 C 0.6272(7) -0.1405(5) 0.7278(3) 0.0398(15) Uani 1 1 d .
C16 C 0.4022(6) 0.1357(5) 0.7946(3) 0.0355(14) Uani 1 1 d .
C17 C 0.4642(6) 0.2884(5) 0.7007(3) 0.0337(13) Uani 1 1 d .
C18 C 0.3091(6) 0.1722(5) 0.6710(3) 0.0336(13) Uani 1 1 d .
C19 C 0.0198(6) 0.4401(4) 0.3903(3) 0.0288(12) Uani 1 1 d .
C20 C -0.2146(7) 0.5231(6) 0.4263(3) 0.0460(16) Uani 1 1 d .
H20A H -0.2786 0.5151 0.4678 0.069 Uiso 1 1 calc R
H20B H -0.2565 0.5109 0.3895 0.069 Uiso 1 1 calc R
H20C H -0.1948 0.5934 0.4142 0.069 Uiso 1 1 calc R
C21 C -0.0621(8) 0.3779(6) 0.4980(3) 0.0475(17) Uani 1 1 d .
H21 H -0.1232 0.3690 0.5384 0.057 Uiso 1 1 calc R
C22 C 0.0670(7) 0.3241(5) 0.4879(3) 0.0428(16) Uani 1 1 d .
H22 H 0.1151 0.2703 0.5199 0.051 Uiso 1 1 calc R
C23 C 0.2505(6) 0.3289(4) 0.3890(3) 0.0333(13) Uani 1 1 d .
H23A H 0.2422 0.3282 0.3416 0.040 Uiso 1 1 calc R
H23B H 0.2874 0.2572 0.4124 0.040 Uiso 1 1 calc R
C24 C 0.3514(6) 0.3988(5) 0.3894(3) 0.0395(15) Uani 1 1 d .
H24A H 0.3021 0.4717 0.3826 0.047 Uiso 1 1 calc R
H24B H 0.3875 0.3797 0.4341 0.047 Uiso 1 1 calc R
C25 C 0.6009(7) 0.3415(6) 0.3466(4) 0.0547(19) Uani 1 1 d .
H25 H 0.6348 0.3066 0.3887 0.066 Uiso 1 1 calc R
C26 C 0.6733(7) 0.3528(6) 0.2869(5) 0.061(2) Uani 1 1 d .
H26 H 0.7691 0.3277 0.2777 0.073 Uiso 1 1 calc R
C27 C 0.6236(7) 0.4404(6) 0.1670(4) 0.061(2) Uani 1 1 d .
H27A H 0.7223 0.4142 0.1576 0.092 Uiso 1 1 calc R
H27B H 0.6051 0.5161 0.1532 0.092 Uiso 1 1 calc R
H27C H 0.5710 0.4119 0.1418 0.092 Uiso 1 1 calc R
C28 C 0.4541(6) 0.4313(4) 0.2700(3) 0.0328(13) Uani 1 1 d .
C29 C 0.7530(7) 0.0240(5) 0.9108(3) 0.0441(16) Uani 1 1 d .
H29A H 0.7541 0.0559 0.8623 0.066 Uiso 1 1 calc R
H29B H 0.8466 -0.0101 0.9212 0.066 Uiso 1 1 calc R
H29C H 0.7186 0.0777 0.9369 0.066 Uiso 1 1 calc R
C30 C 0.5940(6) -0.0729(4) 0.8831(3) 0.0310(13) Uani 1 1 d .
C31 C 0.5493(7) -0.1692(5) 0.9882(3) 0.0442(17) Uani 1 1 d .
H31 H 0.5113 -0.2173 1.0244 0.053 Uiso 1 1 calc R
C32 C 0.6384(7) -0.1106(5) 0.9922(3) 0.0435(16) Uani 1 1 d .
H32 H 0.6766 -0.1101 1.0318 0.052 Uiso 1 1 calc R
C33 C 0.4226(6) -0.1847(4) 0.8947(3) 0.0364(14) Uani 1 1 d .
H33A H 0.4136 -0.2549 0.9215 0.044 Uiso 1 1 calc R
H33B H 0.4543 -0.1896 0.8473 0.044 Uiso 1 1 calc R
C34 C 0.2816(6) -0.1117(5) 0.8977(3) 0.0360(14) Uani 1 1 d .
H34A H 0.2328 -0.1288 0.9436 0.043 Uiso 1 1 calc R
H34B H 0.2960 -0.0394 0.8891 0.043 Uiso 1 1 calc R
C35 C 0.0751(7) -0.1597(5) 0.8632(4) 0.0458(17) Uani 1 1 d .
H35 H 0.0365 -0.1897 0.9070 0.055 Uiso 1 1 calc R
C36 C 0.0244(7) -0.1483(5) 0.8054(3) 0.0438(16) Uani 1 1 d .
H36 H -0.0576 -0.1685 0.7995 0.053 Uiso 1 1 calc R
C37 C 0.0942(7) -0.0734(5) 0.6831(3) 0.0447(16) Uani 1 1 d .
H37A H 0.0105 -0.0952 0.6768 0.067 Uiso 1 1 calc R
H37B H 0.1738 -0.1082 0.6576 0.067 Uiso 1 1 calc R
H37C H 0.0849 0.0018 0.6666 0.067 Uiso 1 1 calc R
C38 C 0.2203(6) -0.0826(4) 0.7800(3) 0.0315(13) Uani 1 1 d .

loop_
_atom_site_aniso_label
_atom_site_aniso_U_11
_atom_site_aniso_U_22
_atom_site_aniso_U_33
_atom_site_aniso_U_23
_atom_site_aniso_U_13
_atom_site_aniso_U_12
Te1 0.0224(2) 0.0311(2) 0.0318(2) -0.00902(16) 0.00281(15) -0.00314(15)
Te2 0.0249(2) 0.0279(2) 0.0291(2) -0.00748(15) -0.00541(15) -0.00632(14)
Cu1 0.0344(4) 0.0296(4) 0.0248(4) -0.0034(3) 0.0020(3) -0.0076(3)
Cu2 0.0248(4) 0.0364(4) 0.0352(4) -0.0106(3) -0.0010(3) -0.0040(3)
Cu3 0.0351(4) 0.0324(4) 0.0232(4) -0.0013(3) -0.0059(3) -0.0092(3)
Cu4 0.0273(4) 0.0357(4) 0.0339(4) -0.0073(3) -0.0025(3) -0.0103(3)
Fe1 0.0298(5) 0.0356(5) 0.0239(4) -0.0043(3) -0.0028(3) -0.0043(3)
Fe2 0.0237(4) 0.0257(4) 0.0262(4) -0.0101(3) -0.0002(3) -0.0043(3)
Fe3 0.0280(4) 0.0219(4) 0.0232(4) -0.0052(3) 0.0006(3) -0.0059(3)
Fe4 0.0286(4) 0.0358(5) 0.0215(4) -0.0022(3) -0.0021(3) -0.0054(3)
Fe5 0.0254(4) 0.0252(4) 0.0256(4) -0.0099(3) -0.0006(3) -0.0055(3)
Fe6 0.0264(4) 0.0220(4) 0.0220(4) -0.0050(3) -0.0014(3) -0.0029(3)
O1 0.055(3) 0.081(4) 0.070(4) -0.033(3) -0.026(3) 0.000(3)
O2 0.076(4) 0.038(3) 0.059(3) 0.011(2) -0.023(3) -0.009(2)
O3 0.049(3) 0.077(4) 0.044(3) -0.006(3) 0.012(2) -0.013(3)
O4 0.037(3) 0.064(3) 0.047(3) -0.026(2) -0.001(2) 0.003(2)
O5 0.053(3) 0.064(3) 0.052(3) -0.030(3) -0.006(2) -0.021(2)
O6 0.066(3) 0.027(2) 0.047(3) -0.003(2) -0.008(2) -0.018(2)
O7 0.078(3) 0.038(3) 0.034(2) -0.006(2) -0.015(2) -0.023(2)
O8 0.050(3) 0.027(2) 0.065(3) -0.011(2) -0.002(2) -0.004(2)
O9 0.043(3) 0.058(3) 0.058(3) -0.004(2) 0.016(2) -0.019(2)
O10 0.078(4) 0.038(3) 0.061(3) 0.014(2) 0.000(3) -0.005(3)
O11 0.053(3) 0.102(5) 0.045(3) -0.026(3) 0.019(3) -0.016(3)
O12 0.051(3) 0.120(5) 0.041(3) -0.015(3) -0.022(3) -0.012(3)
O13 0.042(3) 0.062(3) 0.071(3) -0.040(3) 0.022(2) -0.015(2)
O14 0.051(3) 0.111(5) 0.063(3) -0.054(3) -0.002(3) -0.032(3)
O15 0.094(4) 0.022(2) 0.058(3) -0.004(2) 0.007(3) 0.008(2)
O16 0.080(4) 0.046(3) 0.029(2) -0.007(2) 0.006(2) 0.016(2)
O17 0.054(3) 0.024(2) 0.079(4) -0.015(2) 0.009(3) -0.011(2)
O18 0.037(3) 0.059(3) 0.054(3) -0.006(2) -0.013(2) -0.005(2)
N1 0.037(3) 0.038(3) 0.025(3) -0.009(2) 0.004(2) -0.009(2)
N2 0.044(3) 0.032(3) 0.028(3) -0.003(2) -0.006(2) -0.011(2)
N3 0.026(3) 0.036(3) 0.052(3) -0.008(3) -0.010(2) -0.005(2)
N4 0.026(3) 0.036(3) 0.070(4) -0.019(3) 0.000(3) -0.006(2)
N5 0.030(3) 0.034(3) 0.025(3) -0.001(2) -0.008(2) 0.001(2)
N6 0.029(3) 0.034(3) 0.033(3) -0.005(2) 0.000(2) -0.005(2)
N7 0.027(3) 0.033(3) 0.042(3) -0.012(2) 0.004(2) -0.009(2)
N8 0.028(3) 0.032(3) 0.044(3) -0.017(2) 0.001(2) -0.006(2)
C1 0.044(4) 0.051(4) 0.037(4) -0.013(3) -0.007(3) -0.001(3)
C2 0.037(4) 0.049(4) 0.029(3) -0.002(3) -0.012(3) -0.007(3)
C3 0.039(4) 0.046(4) 0.035(3) -0.005(3) -0.003(3) -0.009(3)
C4 0.030(3) 0.032(3) 0.034(3) -0.011(3) -0.003(3) -0.006(2)
C5 0.036(3) 0.038(3) 0.036(3) -0.016(3) 0.003(3) -0.009(3)
C6 0.035(3) 0.031(3) 0.036(3) -0.017(3) -0.002(3) -0.009(3)
C7 0.044(4) 0.026(3) 0.029(3) -0.008(2) -0.002(3) -0.011(3)
C8 0.029(3) 0.034(3) 0.031(3) -0.009(3) -0.001(2) -0.011(3)
C9 0.038(4) 0.024(3) 0.041(4) -0.005(3) 0.000(3) -0.003(3)
C10 0.041(4) 0.043(4) 0.034(3) 0.004(3) 0.000(3) -0.001(3)
C11 0.045(4) 0.058(4) 0.029(3) -0.010(3) -0.002(3) -0.013(3)
C12 0.044(4) 0.058(4) 0.028(3) -0.006(3) 0.000(3) -0.004(3)
C13 0.040(4) 0.035(3) 0.046(4) -0.017(3) 0.001(3) -0.016(3)
C14 0.038(4) 0.053(4) 0.038(4) -0.025(3) 0.002(3) -0.010(3)
C15 0.045(4) 0.038(4) 0.039(4) -0.021(3) 0.004(3) -0.005(3)
C16 0.040(4) 0.031(3) 0.029(3) -0.005(3) -0.004(3) 0.006(3)
C17 0.030(3) 0.031(3) 0.036(3) -0.006(3) 0.002(3) -0.004(2)
C18 0.038(4) 0.031(3) 0.029(3) -0.007(2) 0.001(3) -0.004(3)
C19 0.038(3) 0.029(3) 0.023(3) -0.009(2) -0.003(2) -0.010(2)
C20 0.044(4) 0.057(4) 0.037(4) -0.013(3) 0.004(3) -0.011(3)
C21 0.062(5) 0.060(4) 0.022(3) -0.001(3) 0.005(3) -0.029(4)
C22 0.056(4) 0.040(4) 0.028(3) 0.006(3) -0.006(3) -0.015(3)
C23 0.034(3) 0.026(3) 0.039(3) -0.006(3) -0.006(3) -0.002(2)
C24 0.042(4) 0.035(3) 0.043(4) -0.008(3) -0.010(3) -0.007(3)
C25 0.039(4) 0.046(4) 0.077(6) -0.004(4) -0.020(4) -0.003(3)
C26 0.028(4) 0.057(5) 0.096(7) -0.022(5) -0.013(4) 0.003(3)
C27 0.036(4) 0.076(5) 0.079(6) -0.035(5) 0.012(4) -0.019(4)
C28 0.026(3) 0.030(3) 0.047(4) -0.017(3) -0.002(3) -0.006(2)
C29 0.047(4) 0.050(4) 0.041(4) -0.014(3) -0.016(3) -0.011(3)
C30 0.027(3) 0.032(3) 0.031(3) -0.002(2) -0.002(2) -0.004(2)
C31 0.041(4) 0.051(4) 0.025(3) 0.010(3) 0.002(3) -0.002(3)
C32 0.041(4) 0.058(4) 0.025(3) -0.001(3) -0.006(3) -0.004(3)
C33 0.036(3) 0.030(3) 0.042(4) -0.005(3) -0.002(3) -0.010(3)
C34 0.032(3) 0.040(3) 0.041(4) -0.014(3) 0.001(3) -0.012(3)
C35 0.040(4) 0.042(4) 0.059(5) -0.020(3) 0.014(3) -0.021(3)
C36 0.036(4) 0.047(4) 0.058(4) -0.025(3) 0.006(3) -0.020(3)
C37 0.034(4) 0.052(4) 0.052(4) -0.016(3) -0.010(3) -0.008(3)
C38 0.030(3) 0.024(3) 0.043(4) -0.013(3) -0.003(3) -0.005(2)

loop_
_atom_type_symbol
_atom_type_description
_atom_type_scat_dispersion_real
_atom_type_scat_dispersion_imag
_atom_type_scat_source
C C 0.0033 0.0016 'International Tables Vol C Tables 4.2.6.8 and 6.1.1.4'
H H 0.0000 0.0000 'International Tables Vol C Tables 4.2.6.8 and 6.1.1.4'
Fe Fe 0.3463 0.8444 'International Tables Vol C Tables 4.2.6.8 and 6.1.1.4'
Te Te -0.5308 1.6751 'International Tables Vol C Tables 4.2.6.8 and 6.1.1.4'
Cu Cu 0.3201 1.2651 'International Tables Vol C Tables 4.2.6.8 and 6.1.1.4'
N N 0.0061 0.0033 'International Tables Vol C Tables 4.2.6.8 and 6.1.1.4'
O O 0.0106 0.0060 'International Tables Vol C Tables 4.2.6.8 and 6.1.1.4'

loop_
_geom_angle_atom_site_label_1
_geom_angle_atom_site_label_2
_geom_angle_atom_site_label_3
_geom_angle
Fe1 Te1 Fe3 64.31(3)
Fe1 Te1 Fe2 63.67(3)
Fe3 Te1 Fe2 66.19(3)
Fe1 Te1 Cu1 110.25(3)
Fe3 Te1 Cu1 58.45(2)
Fe2 Te1 Cu1 59.16(2)
Fe4 Te2 Fe6 63.95(3)
Fe4 Te2 Fe5 63.90(3)
Fe6 Te2 Fe5 66.30(3)
Fe4 Te2 Cu3 110.83(3)
Fe6 Te2 Cu3 59.81(2)
Fe5 Te2 Cu3 58.90(2)
C19 Cu1 C7 108.9(2)
C19 Cu1 C6 99.7(2)
C7 Cu1 C6 137.6(2)
C19 Cu1 Fe3 151.21(16)
C7 Cu1 Fe3 42.66(14)
C6 Cu1 Fe3 106.68(15)
C19 Cu1 Fe2 141.89(16)
C7 Cu1 Fe2 103.54(14)
C6 Cu1 Fe2 42.17(15)
Fe3 Cu1 Fe2 65.18(3)
C19 Cu1 Cu2 119.52(18)
C7 Cu1 Cu2 63.24(14)
C6 Cu1 Cu2 75.64(14)
Fe3 Cu1 Cu2 58.50(3)
Fe2 Cu1 Cu2 59.81(3)
C19 Cu1 Te1 137.29(18)
C7 Cu1 Te1 93.24(15)
C6 Cu1 Te1 85.78(15)
Fe3 Cu1 Te1 57.56(2)
Fe2 Cu1 Te1 57.53(2)
Cu2 Cu1 Te1 102.95(3)
C28 Cu2 C4 115.0(2)
C28 Cu2 C9 122.8(2)
C4 Cu2 C9 88.0(2)
C28 Cu2 Fe3 148.76(17)
C4 Cu2 Fe3 93.52(14)
C9 Cu2 Fe3 41.70(14)
C28 Cu2 Fe2 145.68(17)
C4 Cu2 Fe2 41.24(14)
C9 Cu2 Fe2 85.96(15)
Fe3 Cu2 Fe2 65.15(3)
C28 Cu2 Cu1 123.61(18)
C4 Cu2 Cu1 99.02(14)
C9 Cu2 Cu1 100.80(15)
Fe3 Cu2 Cu1 59.10(3)
Fe2 Cu2 Cu1 59.16(3)
C30 Cu3 C15 107.9(2)
C30 Cu3 C16 101.1(2)
C15 Cu3 C16 133.2(2)
C30 Cu3 Fe5 150.50(18)
C15 Cu3 Fe5 42.63(16)
C16 Cu3 Fe5 103.30(14)
C30 Cu3 Fe6 142.58(17)
C15 Cu3 Fe6 104.59(17)
C16 Cu3 Fe6 41.75(14)
Fe5 Cu3 Fe6 64.68(3)
C30 Cu3 Cu4 118.30(17)
C15 Cu3 Cu4 68.30(16)
C16 Cu3 Cu4 65.77(16)
Fe5 Cu3 Cu4 59.39(3)
Fe6 Cu3 Cu4 58.76(3)
C30 Cu3 Te2 138.55(17)
C15 Cu3 Te2 91.18(16)
C16 Cu3 Te2 90.50(15)
Fe5 Cu3 Te2 57.56(2)
Fe6 Cu3 Te2 57.09(2)
Cu4 Cu3 Te2 102.82(3)
C38 Cu4 C14 119.1(2)
C38 Cu4 C18 118.8(2)
C14 Cu4 C18 86.1(2)
C38 Cu4 Fe6 146.26(16)
C14 Cu4 Fe6 89.93(16)
C18 Cu4 Fe6 41.23(15)
C38 Cu4 Fe5 148.27(16)
C14 Cu4 Fe5 41.20(15)
C18 Cu4 Fe5 88.18(14)
Fe6 Cu4 Fe5 65.25(3)
C38 Cu4 Cu3 123.83(18)
C14 Cu4 Cu3 99.98(15)
C18 Cu4 Cu3 101.38(15)
Fe6 Cu4 Cu3 60.32(3)
Fe5 Cu4 Cu3 59.34(3)
C2 Fe1 C3 99.3(3)
C2 Fe1 C1 95.6(3)
C3 Fe1 C1 99.3(3)
C2 Fe1 Te1 106.5(2)
C3 Fe1 Te1 148.7(2)
C1 Fe1 Te1 95.7(2)
C2 Fe1 Fe2 156.3(2)
C3 Fe1 Fe2 90.7(2)
C1 Fe1 Fe2 104.1(2)
Te1 Fe1 Fe2 58.92(2)
C2 Fe1 Fe3 94.1(2)
C3 Fe1 Fe3 102.9(2)
C1 Fe1 Fe3 154.0(2)
Te1 Fe1 Fe3 58.34(2)
Fe2 Fe1 Fe3 62.49(3)
C4 Fe2 C5 92.6(3)
C4 Fe2 C6 100.0(3)
C5 Fe2 C6 92.8(3)
C4 Fe2 Te1 153.54(19)
C5 Fe2 Te1 95.9(2)
C6 Fe2 Te1 104.54(19)
C4 Fe2 Cu1 121.89(19)
C5 Fe2 Cu1 139.44(19)
C6 Fe2 Cu1 62.91(17)
Te1 Fe2 Cu1 63.31(2)
C4 Fe2 Cu2 63.09(19)
C5 Fe2 Cu2 155.2(2)
C6 Fe2 Cu2 86.96(19)
Te1 Fe2 Cu2 108.19(3)
Cu1 Fe2 Cu2 61.03(3)
C4 Fe2 Fe1 98.97(19)
C5 Fe2 Fe1 83.6(2)
C6 Fe2 Fe1 160.82(19)
Te1 Fe2 Fe1 57.41(3)
Cu1 Fe2 Fe1 108.61(3)
Cu2 Fe2 Fe1 104.21(4)
C4 Fe2 Fe3 102.49(19)
C5 Fe2 Fe3 141.2(2)
C6 Fe2 Fe3 118.83(18)
Te1 Fe2 Fe3 56.67(2)
Cu1 Fe2 Fe3 56.81(3)
Cu2 Fe2 Fe3 56.24(3)
Fe1 Fe2 Fe3 59.04(3)
C7 Fe3 C9 102.1(3)
C7 Fe3 C8 91.6(3)
C9 Fe3 C8 98.6(3)
C7 Fe3 Te1 114.61(19)
C9 Fe3 Te1 141.1(2)
C8 Fe3 Te1 93.07(18)
C7 Fe3 Cu2 72.03(19)
C9 Fe3 Cu2 67.82(18)
C8 Fe3 Cu2 154.95(19)
Te1 Fe3 Cu2 110.79(3)
C7 Fe3 Cu1 61.72(18)
C9 Fe3 Cu1 130.20(19)
C8 Fe3 Cu1 126.62(18)
Te1 Fe3 Cu1 63.99(3)
Cu2 Fe3 Cu1 62.40(3)
C7 Fe3 Fe1 170.76(19)
C9 Fe3 Fe1 84.9(2)
C8 Fe3 Fe1 93.39(18)
Te1 Fe3 Fe1 57.35(3)
Cu2 Fe3 Fe1 105.65(4)
Cu1 Fe3 Fe1 109.15(4)
C7 Fe3 Fe2 114.10(18)
C9 Fe3 Fe2 97.01(19)
C8 Fe3 Fe2 146.25(19)
Te1 Fe3 Fe2 57.15(2)
Cu2 Fe3 Fe2 58.61(3)
Cu1 Fe3 Fe2 58.01(3)
Fe1 Fe3 Fe2 58.46(3)
C12 Fe4 C10 97.8(3)
C12 Fe4 C11 98.4(3)
C10 Fe4 C11 94.8(3)
C12 Fe4 Te2 148.1(2)
C10 Fe4 Te2 104.7(2)
C11 Fe4 Te2 101.9(2)
C12 Fe4 Fe6 97.0(2)
C10 Fe4 Fe6 96.8(2)
C11 Fe4 Fe6 159.4(2)
Te2 Fe4 Fe6 58.58(2)
C12 Fe4 Fe5 93.0(2)
C10 Fe4 Fe5 157.9(2)
C11 Fe4 Fe5 102.7(2)
Te2 Fe4 Fe5 58.68(3)
Fe6 Fe4 Fe5 62.64(3)
C14 Fe5 C13 96.1(3)
C14 Fe5 C15 97.5(3)
C13 Fe5 C15 93.6(3)
C14 Fe5 Te2 148.7(2)
C13 Fe5 Te2 92.65(19)
C15 Fe5 Te2 112.0(2)
C14 Fe5 Cu3 126.6(2)
C13 Fe5 Cu3 131.7(2)
C15 Fe5 Cu3 62.76(18)
Te2 Fe5 Cu3 63.54(2)
C14 Fe5 Cu4 66.29(19)
C13 Fe5 Cu4 158.62(19)
C15 Fe5 Cu4 77.7(2)
Te2 Fe5 Cu4 108.70(3)
Cu3 Fe5 Cu4 61.26(3)
C14 Fe5 Fe4 93.0(2)
C13 Fe5 Fe4 86.9(2)
C15 Fe5 Fe4 169.4(2)
Te2 Fe5 Fe4 57.42(3)
Cu3 Fe5 Fe4 109.38(3)
Cu4 Fe5 Fe4 105.35(4)
C14 Fe5 Fe6 100.7(2)
C13 Fe5 Fe6 142.1(2)
C15 Fe5 Fe6 117.31(18)
Te2 Fe5 Fe6 56.78(2)
Cu3 Fe5 Fe6 58.26(3)
Cu4 Fe5 Fe6 57.23(3)
Fe4 Fe5 Fe6 58.68(3)
C18 Fe6 C16 100.0(3)
C18 Fe6 C17 96.6(3)
C16 Fe6 C17 92.1(3)
C18 Fe6 Te2 145.72(19)
C16 Fe6 Te2 112.3(2)
C17 Fe6 Te2 93.34(19)
C18 Fe6 Cu4 67.67(19)
C16 Fe6 Cu4 75.2(2)
C17 Fe6 Cu4 157.06(19)
Te2 Fe6 Cu4 109.08(3)
C18 Fe6 Cu3 128.30(19)
C16 Fe6 Cu3 62.72(18)
C17 Fe6 Cu3 130.0(2)
Te2 Fe6 Cu3 63.10(2)
Cu4 Fe6 Cu3 60.92(3)
C18 Fe6 Fe4 89.68(18)
C16 Fe6 Fe4 169.7(2)
C17 Fe6 Fe4 90.31(19)
Te2 Fe6 Fe4 57.46(2)
Cu4 Fe6 Fe4 105.59(4)
Cu3 Fe6 Fe4 108.34(3)
C18 Fe6 Fe5 99.51(19)
C16 Fe6 Fe5 115.54(19)
C17 Fe6 Fe5 144.65(19)
Te2 Fe6 Fe5 56.92(2)
Cu4 Fe6 Fe5 57.52(3)
Cu3 Fe6 Fe5 57.06(3)
Fe4 Fe6 Fe5 58.68(3)
C19 N1 C21 111.4(5)
C19 N1 C20 123.9(5)
C21 N1 C20 124.6(5)
C19 N2 C22 111.5(5)
C19 N2 C23 123.0(5)
C22 N2 C23 125.5(5)
C28 N3 C25 110.7(6)
C28 N3 C24 123.3(5)
C25 N3 C24 126.0(6)
C28 N4 C26 110.9(6)
C28 N4 C27 125.2(6)
C26 N4 C27 123.8(6)
C30 N5 C32 111.0(5)
C30 N5 C29 123.8(5)
C32 N5 C29 125.2(5)
C30 N6 C31 110.8(5)
C30 N6 C33 122.8(5)
C31 N6 C33 126.0(5)
C38 N7 C35 111.2(5)
C38 N7 C34 123.5(5)
C35 N7 C34 125.2(5)
C38 N8 C36 112.0(5)
C38 N8 C37 124.0(5)
C36 N8 C37 124.0(5)
O1 C1 Fe1 177.8(6)
O2 C2 Fe1 177.2(6)
O3 C3 Fe1 176.7(6)
O4 C4 Fe2 171.9(5)
O4 C4 Cu2 112.1(4)
Fe2 C4 Cu2 75.7(2)
O5 C5 Fe2 175.9(6)
O6 C6 Fe2 168.4(5)
O6 C6 Cu1 116.1(4)
Fe2 C6 Cu1 74.9(2)
O7 C7 Fe3 167.3(5)
O7 C7 Cu1 117.0(4)
Fe3 C7 Cu1 75.6(2)
O8 C8 Fe3 177.7(6)
O9 C9 Fe3 174.7(5)
O9 C9 Cu2 113.3(4)
Fe3 C9 Cu2 70.5(2)
O10 C10 Fe4 177.1(7)
O11 C11 Fe4 175.5(7)
O12 C12 Fe4 177.4(7)
O13 C13 Fe5 177.7(6)
O14 C14 Fe5 174.0(6)
O14 C14 Cu4 112.4(5)
Fe5 C14 Cu4 72.5(2)
O15 C15 Fe5 167.8(6)
O15 C15 Cu3 117.5(5)
Fe5 C15 Cu3 74.6(2)
O16 C16 Fe6 167.0(5)
O16 C16 Cu3 117.4(4)
Fe6 C16 Cu3 75.5(2)
O17 C17 Fe6 177.8(6)
O18 C18 Fe6 175.2(5)
O18 C18 Cu4 112.8(5)
Fe6 C18 Cu4 71.1(2)
N1 C19 N2 104.5(5)
N1 C19 Cu1 129.7(4)
N2 C19 Cu1 125.8(4)
N1 C20 H20A 109.5
N1 C20 H20B 109.5
H20A C20 H20B 109.5
N1 C20 H20C 109.5
H20A C20 H20C 109.5
H20B C20 H20C 109.5
C22 C21 N1 106.4(5)
C22 C21 H21 126.8
N1 C21 H21 126.8
C21 C22 N2 106.2(6)
C21 C22 H22 126.9
N2 C22 H22 126.9
N2 C23 C24 112.1(5)
N2 C23 H23A 109.2
C24 C23 H23A 109.2
N2 C23 H23B 109.2
C24 C23 H23B 109.2
H23A C23 H23B 107.9
N3 C24 C23 111.7(5)
N3 C24 H24A 109.3
C23 C24 H24A 109.3
N3 C24 H24B 109.3
C23 C24 H24B 109.3
H24A C24 H24B 107.9
C26 C25 N3 107.3(7)
C26 C25 H25 126.4
N3 C25 H25 126.4
C25 C26 N4 106.8(6)
C25 C26 H26 126.6
N4 C26 H26 126.6
N4 C27 H27A 109.5
N4 C27 H27B 109.5
H27A C27 H27B 109.5
N4 C27 H27C 109.5
H27A C27 H27C 109.5
H27B C27 H27C 109.5
N4 C28 N3 104.3(5)
N4 C28 Cu2 129.1(5)
N3 C28 Cu2 126.6(4)
N5 C29 H29A 109.5
N5 C29 H29B 109.5
H29A C29 H29B 109.5
N5 C29 H29C 109.5
H29A C29 H29C 109.5
H29B C29 H29C 109.5
N6 C30 N5 104.0(5)
N6 C30 Cu3 127.3(4)
N5 C30 Cu3 128.6(4)
C32 C31 N6 107.0(5)
C32 C31 H31 126.5
N6 C31 H31 126.5
C31 C32 N5 107.2(5)
C31 C32 H32 126.4
N5 C32 H32 126.4
N6 C33 C34 110.4(5)
N6 C33 H33A 109.6
C34 C33 H33A 109.6
N6 C33 H33B 109.6
C34 C33 H33B 109.6
H33A C33 H33B 108.1
N7 C34 C33 112.1(5)
N7 C34 H34A 109.2
C33 C34 H34A 109.2
N7 C34 H34B 109.2
C33 C34 H34B 109.2
H34A C34 H34B 107.9
C36 C35 N7 106.9(6)
C36 C35 H35 126.5
N7 C35 H35 126.5
C35 C36 N8 106.5(6)
C35 C36 H36 126.7
N8 C36 H36 126.7
N8 C37 H37A 109.5
N8 C37 H37B 109.5
H37A C37 H37B 109.5
N8 C37 H37C 109.5
H37A C37 H37C 109.5
H37B C37 H37C 109.5
N8 C38 N7 103.4(5)
N8 C38 Cu4 129.0(5)
N7 C38 Cu4 127.5(4)

loop_
_geom_bond_atom_site_label_1
_geom_bond_atom_site_label_2
_geom_bond_distance
Te1 Fe1 2.4853(9)
Te1 Fe3 2.5124(8)
Te1 Fe2 2.5263(8)
Te1 Cu1 2.6755(8)
Te2 Fe4 2.4870(8)
Te2 Fe6 2.5176(8)
Te2 Fe5 2.5214(8)
Te2 Cu3 2.6745(8)
Cu1 C19 1.928(5)
Cu1 C7 2.306(6)
Cu1 C6 2.371(5)
Cu1 Fe3 2.5368(10)
Cu1 Fe2 2.5711(10)
Cu1 Cu2 2.6198(10)
Cu2 C28 1.939(6)
Cu2 C4 2.382(6)
Cu2 C9 2.476(6)
Cu2 Fe3 2.5205(10)
Cu2 Fe2 2.5882(10)
Cu3 C30 1.929(6)
Cu3 C15 2.359(6)
Cu3 C16 2.380(6)
Cu3 Fe5 2.5582(10)
Cu3 Fe6 2.5924(10)
Cu3 Cu4 2.6076(10)
Cu4 C38 1.935(6)
Cu4 C14 2.457(6)
Cu4 C18 2.494(6)
Cu4 Fe6 2.5512(10)
Cu4 Fe5 2.5596(10)
Fe1 C2 1.769(7)
Fe1 C3 1.776(7)
Fe1 C1 1.782(7)
Fe1 Fe2 2.6437(11)
Fe1 Fe3 2.6600(11)
Fe2 C4 1.761(6)
Fe2 C5 1.762(6)
Fe2 C6 1.788(6)
Fe2 Fe3 2.7512(10)
Fe3 C7 1.775(6)
Fe3 C9 1.779(6)
Fe3 C8 1.785(6)
Fe4 C12 1.774(7)
Fe4 C10 1.777(7)
Fe4 C11 1.790(7)
Fe4 Fe6 2.6505(11)
Fe4 Fe5 2.6505(11)
Fe5 C14 1.768(6)
Fe5 C13 1.770(6)
Fe5 C15 1.797(7)
Fe5 Fe6 2.7555(10)
Fe6 C18 1.777(6)
Fe6 C16 1.783(6)
Fe6 C17 1.785(6)
O1 C1 1.145(8)
O2 C2 1.146(8)
O3 C3 1.154(7)
O4 C4 1.176(7)
O5 C5 1.156(7)
O6 C6 1.157(7)
O7 C7 1.162(7)
O8 C8 1.146(7)
O9 C9 1.149(7)
O10 C10 1.142(8)
O11 C11 1.143(7)
O12 C12 1.149(8)
O13 C13 1.158(7)
O14 C14 1.160(7)
O15 C15 1.150(8)
O16 C16 1.161(7)
O17 C17 1.132(7)
O18 C18 1.160(7)
N1 C19 1.338(7)
N1 C21 1.391(8)
N1 C20 1.447(8)
N2 C19 1.355(7)
N2 C22 1.379(8)
N2 C23 1.452(8)
N3 C28 1.357(8)
N3 C25 1.385(8)
N3 C24 1.459(8)
N4 C28 1.342(8)
N4 C26 1.397(9)
N4 C27 1.465(9)
N5 C30 1.365(7)
N5 C32 1.377(8)
N5 C29 1.437(8)
N6 C30 1.363(7)
N6 C31 1.385(8)
N6 C33 1.449(8)
N7 C38 1.360(7)
N7 C35 1.384(8)
N7 C34 1.472(7)
N8 C38 1.340(7)
N8 C36 1.386(8)
N8 C37 1.463(8)
C20 H20A 0.9800
C20 H20B 0.9800
C20 H20C 0.9800
C21 C22 1.352(10)
C21 H21 0.9500
C22 H22 0.9500
C23 C24 1.528(8)
C23 H23A 0.9900
C23 H23B 0.9900
C24 H24A 0.9900
C24 H24B 0.9900
C25 C26 1.316(11)
C25 H25 0.9500
C26 H26 0.9500
C27 H27A 0.9800
C27 H27B 0.9800
C27 H27C 0.9800
C29 H29A 0.9800
C29 H29B 0.9800
C29 H29C 0.9800
C31 C32 1.337(9)
C31 H31 0.9500
C32 H32 0.9500
C33 C34 1.540(8)
C33 H33A 0.9900
C33 H33B 0.9900
C34 H34A 0.9900
C34 H34B 0.9900
C35 C36 1.321(9)
C35 H35 0.9500
C36 H36 0.9500
C37 H37A 0.9800
C37 H37B 0.9800
C37 H37C 0.9800
